data_4310696
loop_
_publ_author_name
'J\'er\^ome Maynadi\'e'
'B\'eatrice Delavaux-Nicot'
'Dominique Lavabre'
'Bruno Donnadieu'
'Jean-Claude Daran'
'Alix Sournia-Saquet'

_publ_contact_author 'Dr B. Delavaux-Nicot'
_publ_contact_author_address
;
Laboratoire de Chimie de Coordination
UPR-CNRS 8241
205, route de Narbonne
31077 Toulouse cedex, France      
;
_publ_contact_author_email 'delavaux@lcc-toulouse.fr '
_publ_contact_author_fax ' 33 (0) 5 61 55 30 03'
_publ_section_title
;
 From Calcium Interaction to Calcium Electrochemical Detection by
 [(C5H5)Fe(C5H4COCHCHC6H4NEt2)] and Its Two Novel Structurally
 Characterized Derivatives
;
_journal_name_full 'Inorganic Chemistry'
_journal_page_first 2064
_journal_page_last 2077
_journal_paper_doi 10.1021/ic0345828
_journal_volume 43
_journal_year 2004
_chemical_formula_sum 'C23 H23 Fe N O'
_chemical_formula_weight 385.27
_chemical_name_systematic
;
 ?
;
_space_group_IT_number 14
_symmetry_cell_setting monoclinic
_symmetry_Int_Tables_number 14
_symmetry_space_group_name_Hall '-P 2yn'
_symmetry_space_group_name_H-M 'P 1 21/n 1'
_atom_sites_solution_hydrogens geom
_atom_sites_solution_primary direct
_atom_sites_solution_secondary difmap
_audit_creation_method SHELXL-97
_cell_angle_alpha 90.00
_cell_angle_beta 90.55(3)
_cell_angle_gamma 90.00
_cell_formula_units_Z 4
_cell_length_a 5.7050(10)
_cell_length_b 26.841(5)
_cell_length_c 12.086(2)
_cell_measurement_reflns_used 8000
_cell_measurement_temperature 160(2)
_cell_measurement_theta_max 26.05
_cell_measurement_theta_min 2.2
_cell_volume 1850.6(6)
_computing_cell_refinement 'IPDS software, 2.93 (Stoe, 2000)'
_computing_data_collection 'IPDS software, 2.93 (Stoe, 2000)'
_computing_molecular_graphics 'ORTEP3 for Windows (Farrugia, 1997)'
_computing_publication_material 'SHELXL-97 (Sheldrick, 1997)'
_computing_structure_refinement 'SHELXL-97 (Sheldrick, 1997)'
_computing_structure_solution 'SIR92 (Giacovazzo et al, 1992)'
_diffrn_ambient_temperature 160(2)
_diffrn_measured_fraction_theta_full 0.952
_diffrn_measured_fraction_theta_max 0.952
_diffrn_measurement_device 'Stoe IPDS'
_diffrn_measurement_method \f
_diffrn_radiation_monochromator graphite
_diffrn_radiation_source 'fine-focus sealed tube'
_diffrn_radiation_type MoK\a
_diffrn_radiation_wavelength 0.71073
_diffrn_reflns_av_R_equivalents 0.0547
_diffrn_reflns_av_sigmaI/netI 0.0470
_diffrn_reflns_limit_h_max 6
_diffrn_reflns_limit_h_min -6
_diffrn_reflns_limit_k_max 32
_diffrn_reflns_limit_k_min -33
_diffrn_reflns_limit_l_max 14
_diffrn_reflns_limit_l_min -14
_diffrn_reflns_number 14465
_diffrn_reflns_theta_full 26.22
_diffrn_reflns_theta_max 26.22
_diffrn_reflns_theta_min 2.83
_diffrn_standards_decay_% 0.1
_diffrn_standards_interval_count 0
_diffrn_standards_interval_time 0
_diffrn_standards_number 0
_exptl_absorpt_coefficient_mu 0.826
_exptl_absorpt_correction_T_max 0.799
_exptl_absorpt_correction_T_min 0.408
_exptl_absorpt_correction_type refdelf
_exptl_crystal_colour red
_exptl_crystal_density_diffrn 1.383
_exptl_crystal_density_method 'not measured'
_exptl_crystal_description platelet
_exptl_crystal_F_000 808
_exptl_crystal_size_max 0.50
_exptl_crystal_size_mid 0.25
_exptl_crystal_size_min 0.05
_refine_diff_density_max 0.359
_refine_diff_density_min -0.569
_refine_diff_density_rms 0.062
_refine_ls_extinction_method none
_refine_ls_goodness_of_fit_ref 0.967
_refine_ls_hydrogen_treatment constr
_refine_ls_matrix_type full
_refine_ls_number_parameters 237
_refine_ls_number_reflns 3542
_refine_ls_number_restraints 0
_refine_ls_restrained_S_all 0.967
_refine_ls_R_factor_all 0.0621
_refine_ls_R_factor_gt 0.0397
_refine_ls_shift/su_max 0.020
_refine_ls_shift/su_mean 0.002
_refine_ls_structure_factor_coef Fsqd
_refine_ls_weighting_details 'calc w=1/[\s^2^(Fo^2^)+(0.0611P)^2^+0.0000P] where P=(Fo^2^+2Fc^2^)/3'
_refine_ls_weighting_scheme calc
_refine_ls_wR_factor_gt 0.0926
_refine_ls_wR_factor_ref 0.1013
_reflns_number_gt 2556
_reflns_number_total 3542
_reflns_threshold_expression >2\s(I)
_cod_data_source_file ic0345828si20030528_090127_2.cif
_cod_data_source_block 2
_cod_original_sg_symbol_H-M 'P 1 21/c 1'
_cod_database_code 4310696

loop_
_symmetry_equiv_pos_as_xyz
'x, y, z'
'-x+1/2, y+1/2, -z+1/2'
'-x, -y, -z'
'x-1/2, -y-1/2, z-1/2'

loop_
_atom_site_label
_atom_site_type_symbol
_atom_site_fract_x
_atom_site_fract_y
_atom_site_fract_z
_atom_site_U_iso_or_equiv
_atom_site_adp_type
_atom_site_occupancy
_atom_site_symmetry_multiplicity
_atom_site_calc_flag
_atom_site_refinement_flags
_atom_site_disorder_assembly
_atom_site_disorder_group
Fe1 Fe 0.93188(7) 0.208333(13) 0.75695(3) 0.02679(13) Uani 1 1 d . . .
N1 N 1.4793(7) 0.55100(12) 0.1328(3) 0.0648(9) Uani 1 1 d . . .
O1 O 0.5052(4) 0.31258(8) 0.67395(16) 0.0380(5) Uani 1 1 d . . .
C1A C 0.7924(5) 0.27650(10) 0.7893(2) 0.0300(6) Uani 1 1 d . . .
C2A C 1.0224(5) 0.27199(10) 0.8385(2) 0.0317(6) Uani 1 1 d . . .
H2A H 1.1544 0.2923 0.8234 0.038 Uiso 1 1 calc R . .
C3A C 1.0150(5) 0.23148(10) 0.9139(2) 0.0343(6) Uani 1 1 d . . .
H3A H 1.1423 0.2201 0.9584 0.041 Uiso 1 1 calc R . .
C4A C 0.7877(5) 0.21093(10) 0.9119(2) 0.0342(6) Uani 1 1 d . . .
H4A H 0.7365 0.1834 0.9548 0.041 Uiso 1 1 calc R . .
C5A C 0.6485(5) 0.23806(10) 0.8355(2) 0.0309(6) Uani 1 1 d . . .
H5A H 0.4884 0.2319 0.8179 0.037 Uiso 1 1 calc R . .
C1B C 1.1782(5) 0.19730(10) 0.6369(2) 0.0346(6) Uani 1 1 d . . .
H1B H 1.3049 0.2189 0.6202 0.042 Uiso 1 1 calc R . .
C2B C 1.1816(5) 0.15767(10) 0.7142(2) 0.0334(6) Uani 1 1 d . . .
H2B H 1.3124 0.1480 0.7584 0.040 Uiso 1 1 calc R . .
C3B C 0.9579(5) 0.13469(11) 0.7147(2) 0.0382(7) Uani 1 1 d . . .
H3B H 0.9123 0.1072 0.7590 0.046 Uiso 1 1 calc R . .
C4B C 0.8138(5) 0.16039(11) 0.6365(2) 0.0390(7) Uani 1 1 d . . .
H4B H 0.6546 0.1531 0.6193 0.047 Uiso 1 1 calc R . .
C5B C 0.9503(6) 0.19876(11) 0.5890(2) 0.0391(7) Uani 1 1 d . . .
H5B H 0.8980 0.2217 0.5341 0.047 Uiso 1 1 calc R . .
C1 C 0.7133(5) 0.31091(10) 0.7016(2) 0.0294(6) Uani 1 1 d . . .
C2 C 0.8914(5) 0.34244(10) 0.6490(2) 0.0327(6) Uani 1 1 d . . .
H2 H 1.0495 0.3407 0.6740 0.039 Uiso 1 1 calc R . .
C3 C 0.8340(5) 0.37351(10) 0.5664(2) 0.0333(6) Uani 1 1 d . . .
H3 H 0.6734 0.3750 0.5451 0.040 Uiso 1 1 calc R . .
C4 C 0.9945(5) 0.40489(10) 0.5069(2) 0.0342(6) Uani 1 1 d . . .
H4 H 1.1506 0.4084 0.5339 0.041 Uiso 1 1 calc R . .
C5 C 0.9305(6) 0.42939(10) 0.4146(2) 0.0355(6) Uani 1 1 d . . .
H5 H 0.7712 0.4259 0.3922 0.043 Uiso 1 1 calc R . .
C6 C 1.0756(5) 0.46062(10) 0.3447(2) 0.0357(6) Uani 1 1 d . . .
C7 C 1.0056(7) 0.46996(13) 0.2360(3) 0.0500(8) Uani 1 1 d . . .
H7 H 0.8623 0.4563 0.2093 0.060 Uiso 1 1 calc R . .
C8 C 1.1408(7) 0.49871(14) 0.1662(3) 0.0577(10) Uani 1 1 d . . .
H8 H 1.0917 0.5029 0.0915 0.069 Uiso 1 1 calc R . .
C9 C 1.3454(7) 0.52159(12) 0.2019(3) 0.0478(8) Uani 1 1 d . . .
C10 C 1.4174(6) 0.51229(11) 0.3114(2) 0.0439(7) Uani 1 1 d . . .
H10 H 1.5583 0.5268 0.3388 0.053 Uiso 1 1 calc R . .
C11 C 1.2857(6) 0.48223(11) 0.3796(2) 0.0395(7) Uani 1 1 d . . .
H11 H 1.3402 0.4761 0.4529 0.047 Uiso 1 1 calc R . .
C12 C 1.3789(11) 0.5651(2) 0.0265(4) 0.103(2) Uani 1 1 d . . .
H12A H 1.4949 0.5839 -0.0158 0.154 Uiso 1 1 calc R . .
H12B H 1.2402 0.5859 0.0383 0.154 Uiso 1 1 calc R . .
H12C H 1.3338 0.5351 -0.0146 0.154 Uiso 1 1 calc R . .
C13 C 1.6535(8) 0.58438(14) 0.1788(3) 0.0653(11) Uani 1 1 d . . .
H13A H 1.7212 0.6045 0.1194 0.098 Uiso 1 1 calc R . .
H13B H 1.7775 0.5649 0.2152 0.098 Uiso 1 1 calc R . .
H13C H 1.5798 0.6064 0.2331 0.098 Uiso 1 1 calc R . .

loop_
_atom_site_aniso_label
_atom_site_aniso_U_11
_atom_site_aniso_U_22
_atom_site_aniso_U_33
_atom_site_aniso_U_23
_atom_site_aniso_U_13
_atom_site_aniso_U_12
Fe1 0.0259(2) 0.0294(2) 0.02508(19) 0.00071(15) 0.00221(12) -0.00063(16)
N1 0.083(3) 0.0608(19) 0.0505(17) 0.0119(14) 0.0115(16) -0.0241(17)
O1 0.0286(13) 0.0424(11) 0.0429(11) 0.0035(8) -0.0009(8) 0.0017(8)
C1A 0.0284(16) 0.0335(13) 0.0283(13) -0.0034(10) 0.0032(10) -0.0036(10)
C2A 0.0320(17) 0.0318(13) 0.0313(13) -0.0003(11) -0.0002(10) -0.0028(11)
C3A 0.0381(18) 0.0387(15) 0.0262(13) -0.0011(11) -0.0018(11) 0.0011(12)
C4A 0.0413(17) 0.0360(14) 0.0255(12) 0.0007(11) 0.0074(10) -0.0039(13)
C5A 0.0274(16) 0.0357(14) 0.0298(13) -0.0021(10) 0.0045(10) -0.0024(11)
C1B 0.0334(17) 0.0401(16) 0.0306(14) -0.0006(11) 0.0096(11) 0.0012(11)
C2B 0.0321(16) 0.0345(14) 0.0335(14) -0.0007(11) 0.0006(11) 0.0058(12)
C3B 0.0402(19) 0.0355(15) 0.0392(15) -0.0032(12) 0.0095(12) -0.0004(12)
C4B 0.0297(17) 0.0457(16) 0.0417(16) -0.0151(13) 0.0004(12) 0.0031(12)
C5B 0.0448(19) 0.0451(17) 0.0273(13) -0.0004(11) 0.0033(11) 0.0141(13)
C1 0.0323(17) 0.0289(13) 0.0269(13) -0.0040(10) 0.0006(10) 0.0010(11)
C2 0.0294(16) 0.0345(14) 0.0341(14) 0.0009(11) 0.0004(11) -0.0006(11)
C3 0.0337(17) 0.0317(14) 0.0346(14) -0.0030(11) 0.0036(11) 0.0016(11)
C4 0.0357(17) 0.0321(14) 0.0347(14) -0.0021(11) 0.0014(11) -0.0006(11)
C5 0.0392(18) 0.0323(14) 0.0351(14) -0.0018(11) 0.0055(11) 0.0029(12)
C6 0.0428(18) 0.0291(14) 0.0353(15) -0.0013(11) 0.0051(12) 0.0022(12)
C7 0.052(2) 0.052(2) 0.0452(18) 0.0123(14) -0.0048(15) -0.0055(15)
C8 0.069(3) 0.067(2) 0.0373(17) 0.0147(16) -0.0037(16) -0.0103(19)
C9 0.061(2) 0.0426(17) 0.0397(17) 0.0050(13) 0.0086(14) -0.0072(15)
C10 0.055(2) 0.0374(16) 0.0394(16) -0.0063(12) 0.0067(13) -0.0087(14)
C11 0.049(2) 0.0358(15) 0.0337(15) -0.0035(11) 0.0043(12) -0.0036(13)
C12 0.121(5) 0.121(4) 0.066(3) 0.053(3) -0.002(3) -0.044(4)
C13 0.083(3) 0.0417(18) 0.072(2) -0.0061(17) 0.028(2) -0.0183(18)

loop_
_atom_type_symbol
_atom_type_description
_atom_type_scat_dispersion_real
_atom_type_scat_dispersion_imag
_atom_type_scat_source
C C 0.0033 0.0016 'International Tables Vol C Tables 4.2.6.8 and 6.1.1.4'
H H 0.0000 0.0000 'International Tables Vol C Tables 4.2.6.8 and 6.1.1.4'
N N 0.0061 0.0033 'International Tables Vol C Tables 4.2.6.8 and 6.1.1.4'
O O 0.0106 0.0060 'International Tables Vol C Tables 4.2.6.8 and 6.1.1.4'
Fe Fe 0.3463 0.8444 'International Tables Vol C Tables 4.2.6.8 and 6.1.1.4'

loop_
_geom_angle_atom_site_label_1
_geom_angle_atom_site_label_2
_geom_angle_atom_site_label_3
_geom_angle
_geom_angle_site_symmetry_1
_geom_angle_site_symmetry_3
_geom_angle_publ_flag
C1A Fe1 C2A 41.43(11) . . ?
C1A Fe1 C2B 157.46(11) . . ?
C2A Fe1 C2B 120.50(12) . . ?
C1A Fe1 C5A 41.19(10) . . ?
C2A Fe1 C5A 69.25(11) . . ?
C2B Fe1 C5A 159.25(11) . . ?
C1A Fe1 C3B 161.01(12) . . ?
C2A Fe1 C3B 155.80(12) . . ?
C2B Fe1 C3B 40.59(12) . . ?
C5A Fe1 C3B 123.51(12) . . ?
C1A Fe1 C3A 68.68(11) . . ?
C2A Fe1 C3A 40.67(11) . . ?
C2B Fe1 C3A 106.33(12) . . ?
C5A Fe1 C3A 68.19(12) . . ?
C3B Fe1 C3A 120.50(12) . . ?
C1A Fe1 C5B 109.09(11) . . ?
C2A Fe1 C5B 124.71(12) . . ?
C2B Fe1 C5B 67.83(11) . . ?
C5A Fe1 C5B 123.86(12) . . ?
C3B Fe1 C5B 68.12(12) . . ?
C3A Fe1 C5B 160.37(13) . . ?
C1A Fe1 C1B 122.53(11) . . ?
C2A Fe1 C1B 106.95(12) . . ?
C2B Fe1 C1B 40.49(11) . . ?
C5A Fe1 C1B 159.21(11) . . ?
C3B Fe1 C1B 68.43(12) . . ?
C3A Fe1 C1B 123.04(12) . . ?
C5B Fe1 C1B 40.47(12) . . ?
C1A Fe1 C4B 125.05(12) . . ?
C2A Fe1 C4B 161.73(12) . . ?
C2B Fe1 C4B 68.12(12) . . ?
C5A Fe1 C4B 108.58(12) . . ?
C3B Fe1 C4B 40.66(12) . . ?
C3A Fe1 C4B 156.80(12) . . ?
C5B Fe1 C4B 40.40(12) . . ?
C1B Fe1 C4B 68.28(12) . . ?
C1A Fe1 C4A 68.49(11) . . ?
C2A Fe1 C4A 68.40(11) . . ?
C2B Fe1 C4A 122.73(11) . . ?
C5A Fe1 C4A 40.36(11) . . ?
C3B Fe1 C4A 106.91(11) . . ?
C3A Fe1 C4A 40.19(12) . . ?
C5B Fe1 C4A 158.76(13) . . ?
C1B Fe1 C4A 158.92(12) . . ?
C4B Fe1 C4A 122.45(12) . . ?
C9 N1 C13 120.2(3) . . ?
C9 N1 C12 117.8(4) . . ?
C13 N1 C12 116.3(3) . . ?
C5A C1A C2A 107.5(2) . . ?
C5A C1A C1 123.9(3) . . ?
C2A C1A C1 128.4(2) . . ?
C5A C1A Fe1 69.79(15) . . ?
C2A C1A Fe1 69.36(15) . . ?
C1 C1A Fe1 122.87(17) . . ?
C3A C2A C1A 107.3(2) . . ?
C3A C2A Fe1 70.07(15) . . ?
C1A C2A Fe1 69.21(15) . . ?
C3A C2A H2A 126.4 . . ?
C1A C2A H2A 126.4 . . ?
Fe1 C2A H2A 125.9 . . ?
C4A C3A C2A 108.8(2) . . ?
C4A C3A Fe1 70.15(15) . . ?
C2A C3A Fe1 69.26(15) . . ?
C4A C3A H3A 125.6 . . ?
C2A C3A H3A 125.6 . . ?
Fe1 C3A H3A 126.6 . . ?
C3A C4A C5A 108.7(2) . . ?
C3A C4A Fe1 69.66(15) . . ?
C5A C4A Fe1 69.48(15) . . ?
C3A C4A H4A 125.6 . . ?
C5A C4A H4A 125.6 . . ?
Fe1 C4A H4A 126.8 . . ?
C4A C5A C1A 107.7(3) . . ?
C4A C5A Fe1 70.16(16) . . ?
C1A C5A Fe1 69.03(15) . . ?
C4A C5A H5A 126.1 . . ?
C1A C5A H5A 126.1 . . ?
Fe1 C5A H5A 126.2 . . ?
C2B C1B C5B 107.3(3) . . ?
C2B C1B Fe1 69.32(15) . . ?
C5B C1B Fe1 69.73(16) . . ?
C2B C1B H1B 126.4 . . ?
C5B C1B H1B 126.4 . . ?
Fe1 C1B H1B 126.2 . . ?
C1B C2B C3B 108.9(3) . . ?
C1B C2B Fe1 70.19(16) . . ?
C3B C2B Fe1 69.99(17) . . ?
C1B C2B H2B 125.6 . . ?
C3B C2B H2B 125.6 . . ?
Fe1 C2B H2B 125.8 . . ?
C2B C3B C4B 107.5(3) . . ?
C2B C3B Fe1 69.41(16) . . ?
C4B C3B Fe1 69.83(16) . . ?
C2B C3B H3B 126.3 . . ?
C4B C3B H3B 126.3 . . ?
Fe1 C3B H3B 126.1 . . ?
C5B C4B C3B 107.8(3) . . ?
C5B C4B Fe1 69.74(16) . . ?
C3B C4B Fe1 69.50(16) . . ?
C5B C4B H4B 126.1 . . ?
C3B C4B H4B 126.1 . . ?
Fe1 C4B H4B 126.2 . . ?
C4B C5B C1B 108.6(3) . . ?
C4B C5B Fe1 69.86(16) . . ?
C1B C5B Fe1 69.81(15) . . ?
C4B C5B H5B 125.7 . . ?
C1B C5B H5B 125.7 . . ?
Fe1 C5B H5B 126.2 . . ?
O1 C1 C2 122.0(2) . . ?
O1 C1 C1A 120.4(2) . . ?
C2 C1 C1A 117.6(2) . . ?
C3 C2 C1 121.0(3) . . ?
C3 C2 H2 119.5 . . ?
C1 C2 H2 119.5 . . ?
C2 C3 C4 125.7(3) . . ?
C2 C3 H3 117.2 . . ?
C4 C3 H3 117.2 . . ?
C5 C4 C3 122.1(3) . . ?
C5 C4 H4 118.9 . . ?
C3 C4 H4 118.9 . . ?
C4 C5 C6 127.8(3) . . ?
C4 C5 H5 116.1 . . ?
C6 C5 H5 116.1 . . ?
C7 C6 C11 116.7(3) . . ?
C7 C6 C5 119.5(3) . . ?
C11 C6 C5 123.9(3) . . ?
C8 C7 C6 121.3(3) . . ?
C8 C7 H7 119.3 . . ?
C6 C7 H7 119.3 . . ?
C9 C8 C7 122.1(3) . . ?
C9 C8 H8 119.0 . . ?
C7 C8 H8 119.0 . . ?
C8 C9 N1 122.3(3) . . ?
C8 C9 C10 116.9(3) . . ?
N1 C9 C10 120.8(3) . . ?
C11 C10 C9 120.7(3) . . ?
C11 C10 H10 119.6 . . ?
C9 C10 H10 119.6 . . ?
C10 C11 C6 122.3(3) . . ?
C10 C11 H11 118.9 . . ?
C6 C11 H11 118.9 . . ?
N1 C12 H12A 109.5 . . ?
N1 C12 H12B 109.5 . . ?
H12A C12 H12B 109.5 . . ?
N1 C12 H12C 109.5 . . ?
H12A C12 H12C 109.5 . . ?
H12B C12 H12C 109.5 . . ?
N1 C13 H13A 109.5 . . ?
N1 C13 H13B 109.5 . . ?
H13A C13 H13B 109.5 . . ?
N1 C13 H13C 109.5 . . ?
H13A C13 H13C 109.5 . . ?
H13B C13 H13C 109.5 . . ?

loop_
_geom_bond_atom_site_label_1
_geom_bond_atom_site_label_2
_geom_bond_distance
_geom_bond_site_symmetry_2
_geom_bond_publ_flag
Fe1 C1A 2.035(3) . ?
Fe1 C2A 2.037(3) . ?
Fe1 C2B 2.040(3) . ?
Fe1 C5A 2.045(3) . ?
Fe1 C3B 2.047(3) . ?
Fe1 C3A 2.047(3) . ?
Fe1 C5B 2.050(3) . ?
Fe1 C1B 2.051(3) . ?
Fe1 C4B 2.052(3) . ?
Fe1 C4A 2.054(3) . ?
N1 C9 1.385(4) . ?
N1 C13 1.445(5) . ?
N1 C12 1.451(6) . ?
O1 C1 1.231(3) . ?
C1A C5A 1.435(4) . ?
C1A C2A 1.440(4) . ?
C1A C1 1.474(4) . ?
C2A C3A 1.419(4) . ?
C2A H2A 0.9500 . ?
C3A C4A 1.409(4) . ?
C3A H3A 0.9500 . ?
C4A C5A 1.414(4) . ?
C4A H4A 0.9500 . ?
C5A H5A 0.9500 . ?
C1B C2B 1.416(4) . ?
C1B C5B 1.418(4) . ?
C1B H1B 0.9500 . ?
C2B C3B 1.418(4) . ?
C2B H2B 0.9500 . ?
C3B C4B 1.424(4) . ?
C3B H3B 0.9500 . ?
C4B C5B 1.416(4) . ?
C4B H4B 0.9500 . ?
C5B H5B 0.9500 . ?
C1 C2 1.472(4) . ?
C2 C3 1.339(4) . ?
C2 H2 0.9500 . ?
C3 C4 1.441(4) . ?
C3 H3 0.9500 . ?
C4 C5 1.343(4) . ?
C4 H4 0.9500 . ?
C5 C6 1.454(4) . ?
C5 H5 0.9500 . ?
C6 C7 1.392(4) . ?
C6 C11 1.393(4) . ?
C7 C8 1.384(5) . ?
C7 H7 0.9500 . ?
C8 C9 1.384(5) . ?
C8 H8 0.9500 . ?
C9 C10 1.404(5) . ?
C10 C11 1.381(4) . ?
C10 H10 0.9500 . ?
C11 H11 0.9500 . ?
C12 H12A 0.9800 . ?
C12 H12B 0.9800 . ?
C12 H12C 0.9800 . ?
C13 H13A 0.9800 . ?
C13 H13B 0.9800 . ?
C13 H13C 0.9800 . ?

loop_
_geom_torsion_atom_site_label_1
_geom_torsion_atom_site_label_2
_geom_torsion_atom_site_label_3
_geom_torsion_atom_site_label_4
_geom_torsion
_geom_torsion_site_symmetry_1
_geom_torsion_site_symmetry_2
_geom_torsion_site_symmetry_3
_geom_torsion_site_symmetry_4
_geom_torsion_publ_flag
C5A C1A C1 O1 10.1(4) . . . . ?
C2A C1A C1 O1 -174.7(3) . . . . ?
C1 O1 C2 C3 178.5(3) . . . . ?
C2 C3 C4 C5 169.8(3) . . . . ?
C4 C5 C6 C7 159.4(3) . . . . ?
C4 C5 C6 C11 -20.2(5) . . . . ?
C6 C7 C8 C9 -3.2(6) . . . . ?
C8 C9 N1 C12 11.2(6) . . . . ?
